data_7252094
loop_
_publ_author_name
'Meng, Jiantao'
'Su, Yahui'
'Zhu, Hang'
'Chen, Wenrui'
'Chen, An'
'Su, Yuan'
'Cai, Ting'

_publ_section_title
;
 Continuous Control of Thermal Responses in Dynamic Crystals via Solid
 Solution Engineering
;
_journal_name_full CrystEngComm
_journal_paper_doi 10.1039/D6CE00302H
_journal_year 2026
_chemical_formula_moiety 'C9 H13 N5 O4'
_chemical_formula_sum 'C9 H13 N5 O4'
_chemical_formula_weight 255.24
_space_group_crystal_system monoclinic
_space_group_IT_number 4
_space_group_name_Hall 'P 2yb'
_space_group_name_H-M_alt 'P 1 21 1'
_atom_sites_solution_hydrogens geom
_atom_sites_solution_primary dual
_audit_creation_date 2023-10-18
_audit_creation_method
;
Olex2 1.5
(compiled 2023.08.24 svn.re1ec1418 for OlexSys, GUI svn.r6817)
;
_audit_update_record
;
2026-01-05 deposited with the CCDC.	2026-06-08 downloaded from the CCDC.
;
_cell_angle_alpha 90
_cell_angle_beta 98.684(2)
_cell_angle_gamma 90
_cell_formula_units_Z 2
_cell_length_a 4.3553(3)
_cell_length_b 10.7903(7)
_cell_length_c 11.6008(9)
_cell_measurement_reflns_used 2070
_cell_measurement_temperature 100
_cell_measurement_theta_max 26.009
_cell_measurement_theta_min 3.554
_cell_volume 538.93(7)
_computing_cell_refinement 'SAINT V8.40A (Bruker, 2019)'
_computing_data_reduction 'SAINT V8.40A (Bruker, 2019)'
_computing_molecular_graphics 'Olex2 1.5 (Dolomanov et al., 2009)'
_computing_publication_material 'Olex2 1.5 (Dolomanov et al., 2009)'
_computing_structure_refinement 'SHELXL 2019/2 (Sheldrick, 2015)'
_computing_structure_solution 'SHELXT 2014/5 (Sheldrick, 2014)'
_diffrn_ambient_temperature 100
_diffrn_measured_fraction_theta_full 0.999
_diffrn_measured_fraction_theta_max 0.997
_diffrn_measurement_device_type 'D8 VENTURE'
_diffrn_measurement_method '\f and \w scans'
_diffrn_radiation_type MoK\a
_diffrn_radiation_wavelength 0.71073
_diffrn_reflns_av_R_equivalents 0.0791
_diffrn_reflns_av_unetI/netI 0.0806
_diffrn_reflns_Laue_measured_fraction_full 0.999
_diffrn_reflns_Laue_measured_fraction_max 0.997
_diffrn_reflns_limit_h_max 5
_diffrn_reflns_limit_h_min -5
_diffrn_reflns_limit_k_max 11
_diffrn_reflns_limit_k_min -13
_diffrn_reflns_limit_l_max 14
_diffrn_reflns_limit_l_min -14
_diffrn_reflns_number 6358
_diffrn_reflns_point_group_measured_fraction_full 0.928
_diffrn_reflns_point_group_measured_fraction_max 0.910
_diffrn_reflns_theta_full 25.242
_diffrn_reflns_theta_max 26.530
_diffrn_reflns_theta_min 2.592
_diffrn_source_current 1.4
_diffrn_source_power 0.07
_diffrn_source_voltage 50.0
_diffrn_standards_number 0
_exptl_absorpt_coefficient_mu 0.126
_exptl_absorpt_correction_T_max 0.7454
_exptl_absorpt_correction_T_min 0.4503
_exptl_absorpt_correction_type multi-scan
_exptl_absorpt_process_details
;
SADABS-2016/2 (Bruker,2016/2) was used for absorption correction.
wR2(int) was 0.1454 before and 0.0894 after correction.
The Ratio of minimum to maximum transmission is 0.6041.
The \l/2 correction factor is Not present.
;
_exptl_crystal_colour colourless
_exptl_crystal_colour_primary colourless
_exptl_crystal_density_diffrn 1.573
_exptl_crystal_description block
_exptl_crystal_F_000 268
_exptl_crystal_size_max 0.11
_exptl_crystal_size_mid 0.06
_exptl_crystal_size_min 0.04
_refine_diff_density_max 0.551
_refine_diff_density_min -0.296
_refine_diff_density_rms 0.076
_refine_ls_abs_structure_details
;
 Flack x determined using 522 quotients [(I+)-(I-)]/[(I+)+(I-)]
 (Parsons, Flack and Wagner, Acta Cryst. B69 (2013) 249-259).
;
_refine_ls_abs_structure_Flack 0.0(10)
_refine_ls_extinction_method none
_refine_ls_goodness_of_fit_ref 1.080
_refine_ls_hydrogen_treatment constr
_refine_ls_matrix_type full
_refine_ls_number_parameters 173
_refine_ls_number_reflns 2051
_refine_ls_number_restraints 13
_refine_ls_restrained_S_all 1.087
_refine_ls_R_factor_all 0.0917
_refine_ls_R_factor_gt 0.0667
_refine_ls_shift/su_max 0.001
_refine_ls_shift/su_mean 0.000
_refine_ls_structure_factor_coef Fsqd
_refine_ls_weighting_details 'w=1/[\s^2^(Fo^2^)+(0.0858P)^2^+0.3173P] where P=(Fo^2^+2Fc^2^)/3'
_refine_ls_weighting_scheme calc
_refine_ls_wR_factor_gt 0.1605
_refine_ls_wR_factor_ref 0.1798
_reflns_Friedel_coverage 0.729
_reflns_Friedel_fraction_full 0.847
_reflns_Friedel_fraction_max 0.812
_reflns_number_gt 1593
_reflns_number_total 2051
_reflns_threshold_expression 'I > 2\s(I)'
_cod_data_source_file d6ce00302h12.cif
_cod_data_source_block mo_20231624_0m
_cod_database_code 7252094
_shelx_shelxl_version_number 2019/2
_shelx_space_group_comment
;
The symmetry employed for this shelxl refinement is uniquely defined
by the following loop, which should always be used as a source of
symmetry information in preference to the above space-group names.
They are only intended as comments.
;
_shelx_estimated_absorpt_t_max 0.995
_shelx_estimated_absorpt_t_min 0.986
_olex2_refinement_description
;
1. Fixed Uiso
 At 1.2 times of:
  All C(H) groups, All C(H,H) groups, All C(H,H,H,H) groups, All N(H) groups,
  All N(H,H) groups
 At 1.5 times of:
  All O(H) groups
2. Uiso/Uaniso restraints and constraints
Uanis(O5) \\sim Ueq, Uanis(O4) \\sim Ueq: with sigma of 0.005 and sigma for
terminal atoms of 0.01
3. Others
 Fixed Sof: O4(0.7) H4A(0.7) H8AA(0.7) H8AB(0.7) H8BC(0.3) H8BD(0.3) O5(0.3)
 H5(0.3)
4.a Ternary CH refined with riding coordinates:
 C7(H7)
4.b Secondary CH2 refined with riding coordinates:
 C6(H6A,H6B), C9(H9A,H9B), C8(H8AA,H8AB), C8(H8BC,H8BD)
4.c Aromatic/amide H refined with riding coordinates:
 N3(H3), C4(H4)
4.d Tetrahedral OH refined with riding coordinates:
 O4(H4A), O5(H5)
4.e X=CH2 refined with riding coordinates:
 N1(H1A,H1B)
4.f Idealised tetrahedral OH refined as rotating group:
 O3(H3A)
;
_olex2_submission_special_instructions 'No special instructions were received'

loop_
_space_group_symop_operation_xyz
'x, y, z'
'-x, y+1/2, -z'

loop_
_atom_site_label
_atom_site_type_symbol
_atom_site_fract_x
_atom_site_fract_y
_atom_site_fract_z
_atom_site_U_iso_or_equiv
_atom_site_adp_type
_atom_site_occupancy
_atom_site_site_symmetry_order
_atom_site_calc_flag
_atom_site_refinement_flags_posn
_atom_site_refinement_flags_adp
_atom_site_refinement_flags_occupancy
_atom_site_disorder_assembly
_atom_site_disorder_group
O1 O -0.1295(9) 0.4749(4) -0.0655(3) 0.0304(11) Uani 1 1 d . . . . .
N2 N 0.1816(11) 0.6112(5) 0.0490(4) 0.0238(11) Uani 1 1 d . . . . .
O2 O 0.7510(10) 0.3732(5) 0.4296(4) 0.0395(13) Uani 1 1 d . . . . .
N3 N 0.2314(12) 0.2741(5) 0.0908(4) 0.0262(12) Uani 1 1 d . . . . .
H3 H 0.099382 0.227289 0.045104 0.031 Uiso 1 1 calc R U . . .
N5 N 0.5819(11) 0.5578(5) 0.2027(4) 0.0252(12) Uani 1 1 d . . . . .
O3 O 1.1118(10) 0.4650(6) 0.7211(4) 0.0512(16) Uani 1 1 d . . . . .
H3A H 1.039213 0.471908 0.783913 0.077 Uiso 1 1 calc R U . . .
N4 N 0.6153(10) 0.3347(5) 0.2279(4) 0.0266(11) Uani 1 1 d . . . . .
N1 N 0.4736(12) 0.7623(5) 0.1549(5) 0.0303(12) Uani 1 1 d . . . . .
H1A H 0.621670 0.786702 0.210461 0.036 Uiso 1 1 calc R U . . .
H1B H 0.362643 0.817554 0.110938 0.036 Uiso 1 1 calc R U . . .
C2 C 0.0843(13) 0.4926(6) 0.0193(5) 0.0256(13) Uani 1 1 d . . . . .
C5 C 0.4922(12) 0.4398(6) 0.1756(5) 0.0239(13) Uani 1 1 d . . . . .
C1 C 0.4177(14) 0.6424(6) 0.1375(5) 0.0268(14) Uani 1 1 d . . . . .
C4 C 0.4469(14) 0.2380(6) 0.1726(5) 0.0261(14) Uani 1 1 d . . . . .
H4 H 0.485332 0.153436 0.192676 0.031 Uiso 1 1 calc R U . . .
C6 C 0.8663(12) 0.3291(6) 0.3269(5) 0.0255(13) Uani 1 1 d . . . . .
H6A H 0.940646 0.242682 0.339077 0.031 Uiso 1 1 calc R U . . .
H6B H 1.042565 0.381141 0.311287 0.031 Uiso 1 1 calc R U . . .
C3 C 0.2522(14) 0.4023(6) 0.0901(5) 0.0272(15) Uani 1 1 d . . . . .
O4 O 0.8193(16) 0.6420(7) 0.4524(6) 0.0452(19) Uani 0.7 1 d . U P A 1
H4A H 0.679623 0.608488 0.404678 0.068 Uiso 0.7 1 calc R U P A 1
C9 C 0.8698(14) 0.4306(8) 0.6300(5) 0.0367(17) Uani 1 1 d . . . . .
H9A H 0.695138 0.489860 0.626514 0.044 Uiso 1 1 calc R U . . .
H9B H 0.791770 0.346924 0.645313 0.044 Uiso 1 1 calc R U . . .
C7 C 0.9951(15) 0.4310(8) 0.5161(6) 0.0427(18) Uani 1 1 d . . . . .
H7 H 1.188772 0.379990 0.523526 0.051 Uiso 1 1 calc R U . . .
C8 C 1.064(2) 0.5627(8) 0.4768(7) 0.057(2) Uani 1 1 d . . . . .
H8AA H 1.216288 0.600777 0.538751 0.068 Uiso 0.7 1 calc R U P A 1
H8AB H 1.165695 0.555945 0.406325 0.068 Uiso 0.7 1 calc R U P A 1
H8BC H 0.925056 0.613986 0.517453 0.068 Uiso 0.3 1 calc R U P A 2
H8BD H 1.275116 0.578099 0.519497 0.068 Uiso 0.3 1 calc R U P A 2
O5 O 1.068(5) 0.624(2) 0.3793(18) 0.076(6) Uani 0.3 1 d . U P A 2
H5 H 1.064447 0.574062 0.323833 0.114 Uiso 0.3 1 calc R U P A 2

loop_
_atom_site_aniso_label
_atom_site_aniso_U_11
_atom_site_aniso_U_22
_atom_site_aniso_U_33
_atom_site_aniso_U_23
_atom_site_aniso_U_13
_atom_site_aniso_U_12
O1 0.027(2) 0.041(3) 0.021(2) -0.0021(19) -0.0041(17) -0.0038(19)
N2 0.023(2) 0.023(3) 0.024(3) 0.001(2) 0.000(2) -0.003(2)
O2 0.031(2) 0.055(3) 0.033(3) -0.005(2) 0.0023(19) 0.000(2)
N3 0.030(3) 0.024(3) 0.023(3) 0.000(2) -0.002(2) -0.003(2)
N5 0.025(2) 0.027(3) 0.023(3) -0.002(2) 0.002(2) -0.001(2)
O3 0.027(2) 0.100(5) 0.023(2) -0.004(3) -0.0062(18) 0.004(3)
N4 0.025(2) 0.026(3) 0.027(3) 0.002(2) -0.003(2) -0.002(2)
N1 0.031(3) 0.027(3) 0.030(3) 0.002(2) -0.004(2) -0.005(2)
C2 0.024(3) 0.032(4) 0.020(3) 0.003(3) 0.002(2) 0.004(3)
C5 0.022(3) 0.030(3) 0.020(3) 0.004(3) 0.006(2) 0.004(3)
C1 0.031(3) 0.027(4) 0.022(3) 0.002(3) 0.004(3) 0.001(3)
C4 0.025(3) 0.025(3) 0.028(3) -0.003(2) 0.002(3) -0.005(2)
C6 0.022(2) 0.033(3) 0.020(3) 0.000(3) -0.003(2) 0.001(3)
C3 0.027(3) 0.032(4) 0.023(3) -0.002(3) 0.006(3) -0.006(3)
O4 0.045(4) 0.032(4) 0.049(4) 0.000(3) -0.024(3) 0.006(3)
C9 0.027(3) 0.058(5) 0.024(3) 0.001(3) -0.003(3) 0.000(3)
C7 0.033(3) 0.063(5) 0.029(4) -0.009(3) -0.006(3) 0.000(4)
C8 0.074(6) 0.043(5) 0.048(5) -0.004(4) -0.008(4) -0.010(4)
O5 0.081(11) 0.100(12) 0.047(9) 0.015(9) 0.006(8) -0.034(10)

loop_
_atom_type_symbol
_atom_type_description
_atom_type_scat_dispersion_real
_atom_type_scat_dispersion_imag
_atom_type_scat_source
C C 0.0033 0.0016 'International Tables Vol C Tables 4.2.6.8 and 6.1.1.4'
H H 0.0000 0.0000 'International Tables Vol C Tables 4.2.6.8 and 6.1.1.4'
N N 0.0061 0.0033 'International Tables Vol C Tables 4.2.6.8 and 6.1.1.4'
O O 0.0106 0.0060 'International Tables Vol C Tables 4.2.6.8 and 6.1.1.4'

loop_
_geom_angle_atom_site_label_1
_geom_angle_atom_site_label_2
_geom_angle_atom_site_label_3
_geom_angle
_geom_angle_site_symmetry_1
_geom_angle_site_symmetry_3
_geom_angle_publ_flag
C2 N2 C1 125.4(5) . . ?
C6 O2 C7 113.2(5) . . ?
C4 N3 H3 127.3 . . ?
C4 N3 C3 105.4(5) . . ?
C3 N3 H3 127.3 . . ?
C1 N5 C5 113.8(5) . . ?
C9 O3 H3A 109.5 . . ?
C5 N4 C4 106.2(5) . . ?
C5 N4 C6 125.7(5) . . ?
C4 N4 C6 128.1(5) . . ?
H1A N1 H1B 120.0 . . ?
C1 N1 H1A 120.0 . . ?
C1 N1 H1B 120.0 . . ?
O1 C2 N2 119.9(6) . . ?
O1 C2 C3 127.4(6) . . ?
N2 C2 C3 112.7(5) . . ?
N5 C5 N4 126.9(5) . . ?
N5 C5 C3 126.8(5) . . ?
N4 C5 C3 106.2(5) . . ?
N5 C1 N2 122.3(6) . . ?
N5 C1 N1 121.0(6) . . ?
N1 C1 N2 116.7(6) . . ?
N3 C4 N4 113.0(6) . . ?
N3 C4 H4 123.5 . . ?
N4 C4 H4 123.5 . . ?
O2 C6 N4 108.9(4) . . ?
O2 C6 H6A 109.9 . . ?
O2 C6 H6B 109.9 . . ?
N4 C6 H6A 109.9 . . ?
N4 C6 H6B 109.9 . . ?
H6A C6 H6B 108.3 . . ?
N3 C3 C2 131.8(6) . . ?
N3 C3 C5 109.3(5) . . ?
C5 C3 C2 118.9(6) . . ?
C8 O4 H4A 109.5 . . ?
O3 C9 H9A 109.9 . . ?
O3 C9 H9B 109.9 . . ?
O3 C9 C7 109.0(5) . . ?
H9A C9 H9B 108.3 . . ?
C7 C9 H9A 109.9 . . ?
C7 C9 H9B 109.9 . . ?
O2 C7 C9 105.9(5) . . ?
O2 C7 H7 109.6 . . ?
O2 C7 C8 109.9(6) . . ?
C9 C7 H7 109.6 . . ?
C9 C7 C8 112.1(7) . . ?
C8 C7 H7 109.6 . . ?
O4 C8 C7 117.4(8) . . ?
O4 C8 H8AA 107.9 . . ?
O4 C8 H8AB 107.9 . . ?
C7 C8 H8AA 107.9 . . ?
C7 C8 H8AB 107.9 . . ?
C7 C8 H8BC 102.4 . . ?
C7 C8 H8BD 102.4 . . ?
H8AA C8 H8AB 107.2 . . ?
H8BC C8 H8BD 104.9 . . ?
O5 C8 C7 138.7(13) . . ?
O5 C8 H8BC 102.4 . . ?
O5 C8 H8BD 102.4 . . ?
C8 O5 H5 109.5 . . ?

loop_
_geom_bond_atom_site_label_1
_geom_bond_atom_site_label_2
_geom_bond_distance
_geom_bond_site_symmetry_2
_geom_bond_publ_flag
O1 C2 1.263(7) . ?
N2 C2 1.376(8) . ?
N2 C1 1.380(7) . ?
O2 C6 1.441(7) . ?
O2 C7 1.485(8) . ?
N3 H3 0.8800 . ?
N3 C4 1.290(8) . ?
N3 C3 1.386(8) . ?
N5 C5 1.355(9) . ?
N5 C1 1.324(8) . ?
O3 H3A 0.8400 . ?
O3 C9 1.424(7) . ?
N4 C5 1.358(8) . ?
N4 C4 1.377(8) . ?
N4 C6 1.463(7) . ?
N1 H1A 0.8800 . ?
N1 H1B 0.8800 . ?
N1 C1 1.327(8) . ?
C2 C3 1.406(9) . ?
C5 C3 1.388(8) . ?
C4 H4 0.9500 . ?
C6 H6A 0.9900 . ?
C6 H6B 0.9900 . ?
O4 H4A 0.8400 . ?
O4 C8 1.362(11) . ?
C9 H9A 0.9900 . ?
C9 H9B 0.9900 . ?
C9 C7 1.504(9) . ?
C7 H7 1.0000 . ?
C7 C8 1.536(12) . ?
C8 H8AA 0.9900 . ?
C8 H8AB 0.9900 . ?
C8 H8BC 0.9900 . ?
C8 H8BD 0.9900 . ?
C8 O5 1.31(2) . ?
O5 H5 0.8400 . ?

loop_
_geom_torsion_atom_site_label_1
_geom_torsion_atom_site_label_2
_geom_torsion_atom_site_label_3
_geom_torsion_atom_site_label_4
_geom_torsion
_geom_torsion_site_symmetry_1
_geom_torsion_site_symmetry_2
_geom_torsion_site_symmetry_3
_geom_torsion_site_symmetry_4
_geom_torsion_publ_flag
O1 C2 C3 N3 -1.8(10) . . . . ?
O1 C2 C3 C5 176.4(6) . . . . ?
N2 C2 C3 N3 179.9(6) . . . . ?
N2 C2 C3 C5 -1.9(7) . . . . ?
O2 C7 C8 O4 53.9(9) . . . . ?
O2 C7 C8 O5 -32(2) . . . . ?
N5 C5 C3 N3 -179.1(6) . . . . ?
N5 C5 C3 C2 2.3(9) . . . . ?
O3 C9 C7 O2 170.1(6) . . . . ?
O3 C9 C7 C8 -70.0(8) . . . . ?
N4 C5 C3 N3 -0.1(6) . . . . ?
N4 C5 C3 C2 -178.7(5) . . . . ?
C2 N2 C1 N5 1.4(9) . . . . ?
C2 N2 C1 N1 -178.5(5) . . . . ?
C5 N5 C1 N2 -1.2(7) . . . . ?
C5 N5 C1 N1 178.7(5) . . . . ?
C5 N4 C4 N3 0.2(6) . . . . ?
C5 N4 C6 O2 70.3(7) . . . . ?
C1 N2 C2 O1 -178.2(5) . . . . ?
C1 N2 C2 C3 0.2(8) . . . . ?
C1 N5 C5 N4 -179.4(5) . . . . ?
C1 N5 C5 C3 -0.6(8) . . . . ?
C4 N3 C3 C2 178.6(6) . . . . ?
C4 N3 C3 C5 0.2(7) . . . . ?
C4 N4 C5 N5 179.0(6) . . . . ?
C4 N4 C5 C3 0.0(6) . . . . ?
C4 N4 C6 O2 -106.2(7) . . . . ?
C6 O2 C7 C9 -160.8(6) . . . . ?
C6 O2 C7 C8 77.9(8) . . . . ?
C6 N4 C5 N5 1.8(9) . . . . ?
C6 N4 C5 C3 -177.2(5) . . . . ?
C6 N4 C4 N3 177.2(5) . . . . ?
C3 N3 C4 N4 -0.2(7) . . . . ?
C9 C7 C8 O4 -63.7(9) . . . . ?
C9 C7 C8 O5 -150(2) . . . . ?
C7 O2 C6 N4 -150.9(6) . . . . ?
